data_4067838
loop_
_publ_author_name
'Fung, Hong Sang'
'Li, Bao Zhu'
'Chan, Kin Shing'

_publ_section_title
;
 Mild and Selective C(CO)--C(\a) Bond Cleavage of Ketones by Rhodium(III)
 Porphyrins: Scope and Mechanism
;
_journal_issue 2
_journal_name_full Organometallics
_journal_page_first 570
_journal_paper_doi 10.1021/om200788p
_journal_volume 31
_journal_year 2012
_chemical_formula_sum 'C52 H43 N4 O Rh'
_chemical_formula_weight 842.81
_chemical_name_systematic
;

 ?

;
_space_group_IT_number 15
_symmetry_cell_setting monoclinic
_symmetry_space_group_name_Hall '-C 2yc'
_symmetry_space_group_name_H-M 'C 1 2/c 1'
_atom_sites_solution_hydrogens geom
_atom_sites_solution_primary direct
_atom_sites_solution_secondary difmap
_audit_creation_method SHELXL-97
_cell_angle_alpha 90.00
_cell_angle_beta 102.011(4)
_cell_angle_gamma 90.00
_cell_formula_units_Z 8
_cell_length_a 22.688(6)
_cell_length_b 13.692(3)
_cell_length_c 31.635(8)
_cell_measurement_reflns_used 971
_cell_measurement_temperature 293(2)
_cell_measurement_theta_max 24.26
_cell_measurement_theta_min 3.05
_cell_volume 9612(4)
_computing_cell_refinement 'Bruker SMART'
_computing_data_collection 'Bruker SMART'
_computing_data_reduction 'Bruker SAINT'
_computing_molecular_graphics 'Bruker SHELXTL'
_computing_publication_material 'Bruker SHELXTL'
_computing_structure_refinement 'SHELXL-97 (Sheldrick, 1997)'
_computing_structure_solution 'SHELXS-97 (Sheldrick, 1990)'
_diffrn_ambient_temperature 293(2)
_diffrn_measured_fraction_theta_full 0.999
_diffrn_measured_fraction_theta_max 0.999
_diffrn_measurement_device_type 'CCD area detector'
_diffrn_measurement_method 'phi and omega scans'
_diffrn_radiation_monochromator graphite
_diffrn_radiation_source 'fine-focus sealed tube'
_diffrn_radiation_type MoK\a
_diffrn_radiation_wavelength 0.71073
_diffrn_reflns_av_R_equivalents 0.0421
_diffrn_reflns_av_sigmaI/netI 0.0463
_diffrn_reflns_limit_h_max 26
_diffrn_reflns_limit_h_min -26
_diffrn_reflns_limit_k_max 16
_diffrn_reflns_limit_k_min -13
_diffrn_reflns_limit_l_max 37
_diffrn_reflns_limit_l_min -30
_diffrn_reflns_number 25376
_diffrn_reflns_theta_full 25.00
_diffrn_reflns_theta_max 25.00
_diffrn_reflns_theta_min 1.75
_exptl_absorpt_coefficient_mu 0.393
_exptl_absorpt_correction_T_max 1.0000
_exptl_absorpt_correction_T_min 0.518063
_exptl_absorpt_correction_type multi-scan
_exptl_crystal_colour red
_exptl_crystal_density_diffrn 1.165
_exptl_crystal_density_method 'not measured'
_exptl_crystal_description block
_exptl_crystal_F_000 3488
_exptl_crystal_size_max 0.40
_exptl_crystal_size_mid 0.30
_exptl_crystal_size_min 0.20
_platon_squeeze_details
;

;
_refine_diff_density_max 0.614
_refine_diff_density_min -0.381
_refine_diff_density_rms 0.064
_refine_ls_extinction_method none
_refine_ls_goodness_of_fit_ref 1.043
_refine_ls_hydrogen_treatment riding
_refine_ls_matrix_type full
_refine_ls_number_parameters 523
_refine_ls_number_reflns 8453
_refine_ls_number_restraints 0
_refine_ls_restrained_S_all 1.043
_refine_ls_R_factor_all 0.0562
_refine_ls_R_factor_gt 0.0410
_refine_ls_shift/su_max 0.002
_refine_ls_shift/su_mean 0.000
_refine_ls_structure_factor_coef Fsqd
_refine_ls_weighting_details 'calc w=1/[\s^2^(Fo^2^)+(0.0656P)^2^+0.0000P] where P=(Fo^2^+2Fc^2^)/3'
_refine_ls_weighting_scheme calc
_refine_ls_wR_factor_gt 0.1061
_refine_ls_wR_factor_ref 0.1129
_reflns_number_gt 6519
_reflns_number_total 8453
_reflns_threshold_expression >2sigma(I)
_cod_data_source_file om200788p_si_005.cif
_cod_data_source_block hsf226
_cod_depositor_comments
;
The following automatic conversions were performed:

'_symmetry_cell_setting' value 'Monoclinic' changed to 'monoclinic'
according to /home/saulius/struct/CIF-dictionaries/cif_core.dic
dictionary named 'cif_core.dic' version 2.4.1 from 2010-06-29.

Automatic conversion script
Id: cif_fix_values 1715 2011-07-08 13:25:40Z adriana 
;
_cod_original_sg_symbol_H-M C2/c
_cod_database_code 4067838

loop_
_symmetry_equiv_pos_as_xyz
'x, y, z'
'-x, y, -z+1/2'
'x+1/2, y+1/2, z'
'-x+1/2, y+1/2, -z+1/2'
'-x, -y, -z'
'x, -y, z-1/2'
'-x+1/2, -y+1/2, -z'
'x+1/2, -y+1/2, z-1/2'

loop_
_atom_site_label
_atom_site_type_symbol
_atom_site_fract_x
_atom_site_fract_y
_atom_site_fract_z
_atom_site_U_iso_or_equiv
_atom_site_adp_type
_atom_site_occupancy
_atom_site_symmetry_multiplicity
_atom_site_calc_flag
_atom_site_refinement_flags
Rh1 Rh 0.501851(9) 0.616492(16) 0.433148(7) 0.03499(10) Uani 1 1 d .
O1 O 0.60754(11) 0.6538(2) 0.40442(9) 0.0687(7) Uani 1 1 d .
N1 N 0.49942(10) 0.70929(17) 0.48282(7) 0.0377(6) Uani 1 1 d .
N2 N 0.43009(10) 0.68655(17) 0.39610(7) 0.0367(5) Uani 1 1 d .
N3 N 0.50126(10) 0.51973(17) 0.38455(7) 0.0377(6) Uani 1 1 d .
N4 N 0.56536(10) 0.53587(17) 0.47278(7) 0.0377(6) Uani 1 1 d .
C1 C 0.54065(13) 0.7138(2) 0.52159(9) 0.0378(7) Uani 1 1 d .
C2 C 0.53085(14) 0.8018(2) 0.54384(10) 0.0491(8) Uani 1 1 d .
H2A H 0.5535 0.8233 0.5701 0.059 Uiso 1 1 calc R
C3 C 0.48325(15) 0.8471(2) 0.51992(10) 0.0500(8) Uani 1 1 d .
H3A H 0.4663 0.9054 0.5266 0.060 Uiso 1 1 calc R
C4 C 0.46314(13) 0.7888(2) 0.48177(9) 0.0404(7) Uani 1 1 d .
C5 C 0.41364(13) 0.8125(2) 0.44841(9) 0.0396(7) Uani 1 1 d .
C6 C 0.39874(13) 0.7639(2) 0.40914(9) 0.0391(7) Uani 1 1 d .
C7 C 0.34873(14) 0.7872(2) 0.37407(10) 0.0497(8) Uani 1 1 d .
H7A H 0.3199 0.8353 0.3743 0.060 Uiso 1 1 calc R
C8 C 0.35146(14) 0.7272(2) 0.34129(10) 0.0499(8) Uani 1 1 d .
H8A H 0.3250 0.7267 0.3145 0.060 Uiso 1 1 calc R
C9 C 0.40191(13) 0.6637(2) 0.35438(9) 0.0404(7) Uani 1 1 d .
C10 C 0.41990(13) 0.5913(2) 0.32895(9) 0.0408(7) Uani 1 1 d .
C11 C 0.46791(13) 0.5267(2) 0.34279(9) 0.0404(7) Uani 1 1 d .
C12 C 0.48811(14) 0.4535(2) 0.31668(10) 0.0478(8) Uani 1 1 d .
H12A H 0.4729 0.4424 0.2874 0.057 Uiso 1 1 calc R
C13 C 0.53298(15) 0.4039(2) 0.34203(10) 0.0505(8) Uani 1 1 d .
H13A H 0.5550 0.3531 0.3334 0.061 Uiso 1 1 calc R
C14 C 0.54080(13) 0.4434(2) 0.38485(9) 0.0395(7) Uani 1 1 d .
C15 C 0.58079(13) 0.4069(2) 0.42152(10) 0.0391(7) Uani 1 1 d .
C16 C 0.58970(13) 0.4486(2) 0.46264(9) 0.0406(7) Uani 1 1 d .
C17 C 0.62772(14) 0.4099(2) 0.50083(10) 0.0466(8) Uani 1 1 d .
H17A H 0.6483 0.3508 0.5031 0.056 Uiso 1 1 calc R
C18 C 0.62804(14) 0.4751(2) 0.53282(10) 0.0453(7) Uani 1 1 d .
H18A H 0.6488 0.4689 0.5613 0.054 Uiso 1 1 calc R
C19 C 0.59068(13) 0.5558(2) 0.51503(9) 0.0388(7) Uani 1 1 d .
C20 C 0.58338(13) 0.6417(2) 0.53733(9) 0.0386(7) Uani 1 1 d .
C21 C 0.37386(13) 0.8950(2) 0.45611(10) 0.0410(7) Uani 1 1 d .
C22 C 0.33846(14) 0.8864(2) 0.48677(10) 0.0470(8) Uani 1 1 d .
H22A H 0.3417 0.8311 0.5041 0.056 Uiso 1 1 calc R
C23 C 0.29822(14) 0.9598(2) 0.49178(10) 0.0508(8) Uani 1 1 d .
H23A H 0.2746 0.9524 0.5123 0.061 Uiso 1 1 calc R
C24 C 0.29246(13) 1.0431(2) 0.46712(10) 0.0450(8) Uani 1 1 d .
C25 C 0.32954(15) 1.0535(2) 0.43770(10) 0.0509(8) Uani 1 1 d .
H25A H 0.3275 1.1103 0.4213 0.061 Uiso 1 1 calc R
C26 C 0.36950(14) 0.9809(2) 0.43227(10) 0.0490(8) Uani 1 1 d .
H26A H 0.3939 0.9896 0.4123 0.059 Uiso 1 1 calc R
C27 C 0.24736(18) 1.1205(3) 0.47230(14) 0.0711(11) Uani 1 1 d .
H27A H 0.2493 1.1731 0.4526 0.107 Uiso 1 1 calc R
H27B H 0.2564 1.1447 0.5014 0.107 Uiso 1 1 calc R
H27C H 0.2076 1.0929 0.4662 0.107 Uiso 1 1 calc R
C31 C 0.38520(14) 0.5796(2) 0.28334(10) 0.0452(7) Uani 1 1 d .
C32 C 0.32952(17) 0.5356(3) 0.27507(12) 0.0656(10) Uani 1 1 d .
H32A H 0.3119 0.5166 0.2978 0.079 Uiso 1 1 calc R
C33 C 0.2994(2) 0.5195(3) 0.23226(14) 0.0822(13) Uani 1 1 d .
H33A H 0.2618 0.4894 0.2269 0.099 Uiso 1 1 calc R
C34 C 0.3244(2) 0.5474(3) 0.19795(12) 0.0695(11) Uani 1 1 d .
C35 C 0.37838(19) 0.5920(3) 0.20642(12) 0.0718(12) Uani 1 1 d .
H35A H 0.3956 0.6123 0.1837 0.086 Uiso 1 1 calc R
C36 C 0.40897(17) 0.6085(3) 0.24890(11) 0.0642(10) Uani 1 1 d .
H36A H 0.4462 0.6396 0.2539 0.077 Uiso 1 1 calc R
C37 C 0.2911(3) 0.5289(4) 0.15181(13) 0.119(2) Uani 1 1 d .
H37A H 0.3144 0.5540 0.1321 0.178 Uiso 1 1 calc R
H37B H 0.2527 0.5611 0.1468 0.178 Uiso 1 1 calc R
H37C H 0.2853 0.4600 0.1473 0.178 Uiso 1 1 calc R
C41 C 0.61605(13) 0.3179(2) 0.41519(10) 0.0415(7) Uani 1 1 d .
C42 C 0.58694(15) 0.2320(2) 0.39868(11) 0.0502(8) Uani 1 1 d .
H42A H 0.5451 0.2290 0.3932 0.060 Uiso 1 1 calc R
C43 C 0.61949(17) 0.1511(3) 0.39027(11) 0.0580(9) Uani 1 1 d .
H43A H 0.5991 0.0945 0.3795 0.070 Uiso 1 1 calc R
C44 C 0.68131(17) 0.1530(3) 0.39755(12) 0.0591(9) Uani 1 1 d .
C45 C 0.71009(16) 0.2363(3) 0.41540(11) 0.0594(9) Uani 1 1 d .
H45A H 0.7520 0.2378 0.4223 0.071 Uiso 1 1 calc R
C46 C 0.67819(14) 0.3176(2) 0.42331(10) 0.0500(8) Uani 1 1 d .
H46A H 0.6991 0.3736 0.4344 0.060 Uiso 1 1 calc R
C47 C 0.7163(2) 0.0656(3) 0.38672(15) 0.0941(15) Uani 1 1 d .
H47A H 0.6888 0.0151 0.3743 0.141 Uiso 1 1 calc R
H47B H 0.7422 0.0416 0.4126 0.141 Uiso 1 1 calc R
H47C H 0.7403 0.0846 0.3664 0.141 Uiso 1 1 calc R
C51 C 0.62474(13) 0.6580(2) 0.58033(9) 0.0411(7) Uani 1 1 d .
C52 C 0.68611(14) 0.6671(2) 0.58297(11) 0.0510(8) Uani 1 1 d .
H52A H 0.7013 0.6617 0.5579 0.061 Uiso 1 1 calc R
C53 C 0.72538(15) 0.6840(3) 0.62177(12) 0.0602(10) Uani 1 1 d .
H53A H 0.7664 0.6897 0.6225 0.072 Uiso 1 1 calc R
C54 C 0.70468(17) 0.6927(3) 0.65942(12) 0.0635(10) Uani 1 1 d .
C55 C 0.64387(18) 0.6836(3) 0.65698(11) 0.0693(11) Uani 1 1 d .
H55A H 0.6290 0.6889 0.6821 0.083 Uiso 1 1 calc R
C56 C 0.60406(15) 0.6667(3) 0.61821(10) 0.0563(9) Uani 1 1 d .
H56A H 0.5630 0.6612 0.6177 0.068 Uiso 1 1 calc R
C57 C 0.7479(2) 0.7111(4) 0.70261(14) 0.1098(19) Uani 1 1 d .
H57A H 0.7885 0.7142 0.6982 0.165 Uiso 1 1 calc R
H57B H 0.7446 0.6590 0.7223 0.165 Uiso 1 1 calc R
H57C H 0.7378 0.7719 0.7145 0.165 Uiso 1 1 calc R
C61 C 0.56418(14) 0.6931(2) 0.41258(9) 0.0449(7) Uani 1 1 d .
C62 C 0.55506(16) 0.8029(3) 0.40723(12) 0.0578(9) Uani 1 1 d .
H62A H 0.5164 0.8206 0.4143 0.069 Uiso 1 1 calc R
C63 C 0.5539(3) 0.8295(4) 0.36058(16) 0.119(2) Uani 1 1 d .
H63A H 0.5213 0.7958 0.3421 0.178 Uiso 1 1 calc R
H63B H 0.5913 0.8107 0.3533 0.178 Uiso 1 1 calc R
H63C H 0.5483 0.8987 0.3568 0.178 Uiso 1 1 calc R
C64 C 0.6056(2) 0.8556(4) 0.43806(17) 0.1029(16) Uani 1 1 d .
H64A H 0.5997 0.9249 0.4349 0.154 Uiso 1 1 calc R
H64B H 0.6436 0.8382 0.4314 0.154 Uiso 1 1 calc R
H64C H 0.6052 0.8369 0.4672 0.154 Uiso 1 1 calc R

loop_
_atom_site_aniso_label
_atom_site_aniso_U_11
_atom_site_aniso_U_22
_atom_site_aniso_U_33
_atom_site_aniso_U_23
_atom_site_aniso_U_13
_atom_site_aniso_U_12
Rh1 0.03233(14) 0.03403(14) 0.03716(15) -0.00246(10) 0.00391(9) 0.00566(10)
O1 0.0479(14) 0.0722(17) 0.0913(19) 0.0050(14) 0.0267(13) 0.0082(13)
N1 0.0326(13) 0.0383(14) 0.0400(14) -0.0011(10) 0.0025(10) 0.0085(11)
N2 0.0320(12) 0.0378(14) 0.0384(13) -0.0041(10) 0.0028(10) 0.0064(11)
N3 0.0351(13) 0.0348(14) 0.0413(14) -0.0047(10) 0.0035(10) 0.0052(11)
N4 0.0376(13) 0.0367(14) 0.0363(13) -0.0001(10) 0.0017(10) 0.0062(11)
C1 0.0351(15) 0.0390(17) 0.0391(16) -0.0040(13) 0.0076(13) 0.0044(13)
C2 0.0451(18) 0.055(2) 0.0442(18) -0.0130(15) 0.0015(14) 0.0034(16)
C3 0.0500(19) 0.0454(18) 0.0522(19) -0.0121(15) 0.0055(15) 0.0127(16)
C4 0.0393(16) 0.0391(17) 0.0420(17) -0.0048(13) 0.0062(13) 0.0050(14)
C5 0.0342(15) 0.0400(17) 0.0439(17) -0.0025(13) 0.0066(13) 0.0092(13)
C6 0.0332(15) 0.0405(17) 0.0424(17) -0.0012(13) 0.0051(13) 0.0071(13)
C7 0.0414(18) 0.050(2) 0.054(2) -0.0044(16) 0.0011(15) 0.0162(15)
C8 0.0442(18) 0.055(2) 0.0445(18) -0.0069(15) -0.0038(14) 0.0140(16)
C9 0.0381(16) 0.0416(17) 0.0394(16) -0.0009(13) 0.0032(13) 0.0051(14)
C10 0.0383(16) 0.0419(18) 0.0406(16) -0.0024(13) 0.0047(13) 0.0028(14)
C11 0.0403(16) 0.0384(17) 0.0404(16) -0.0046(13) 0.0038(13) 0.0040(14)
C12 0.0492(19) 0.053(2) 0.0396(17) -0.0095(14) 0.0052(14) 0.0074(16)
C13 0.055(2) 0.0442(19) 0.054(2) -0.0078(15) 0.0167(16) 0.0123(16)
C14 0.0389(16) 0.0347(17) 0.0433(17) -0.0057(13) 0.0052(13) 0.0025(13)
C15 0.0382(16) 0.0321(16) 0.0464(17) -0.0036(13) 0.0076(13) 0.0031(13)
C16 0.0368(16) 0.0358(17) 0.0479(18) 0.0005(13) 0.0055(13) 0.0052(13)
C17 0.0479(18) 0.0347(17) 0.0527(19) 0.0046(14) -0.0002(15) 0.0079(14)
C18 0.0437(17) 0.0439(18) 0.0442(18) 0.0063(14) -0.0006(14) 0.0084(14)
C19 0.0374(16) 0.0382(17) 0.0403(16) 0.0032(13) 0.0072(13) 0.0023(13)
C20 0.0387(16) 0.0379(17) 0.0388(16) 0.0021(13) 0.0070(13) 0.0020(13)
C21 0.0348(16) 0.0406(18) 0.0447(17) -0.0091(13) 0.0016(13) 0.0083(13)
C22 0.0497(19) 0.0424(18) 0.0490(18) -0.0004(14) 0.0109(15) 0.0108(15)
C23 0.0481(19) 0.053(2) 0.054(2) -0.0076(16) 0.0169(15) 0.0067(16)
C24 0.0384(17) 0.0456(19) 0.0480(18) -0.0097(14) 0.0021(14) 0.0085(14)
C25 0.053(2) 0.0408(19) 0.056(2) 0.0019(15) 0.0053(16) 0.0114(16)
C26 0.0451(18) 0.050(2) 0.0544(19) -0.0004(15) 0.0156(15) 0.0077(16)
C27 0.064(2) 0.062(2) 0.088(3) -0.005(2) 0.017(2) 0.028(2)
C31 0.0465(18) 0.0450(18) 0.0411(17) -0.0052(14) 0.0025(14) 0.0092(15)
C32 0.065(2) 0.073(3) 0.052(2) 0.0079(18) -0.0027(18) -0.012(2)
C33 0.079(3) 0.080(3) 0.074(3) 0.004(2) -0.017(2) -0.020(2)
C34 0.090(3) 0.064(3) 0.045(2) -0.0074(18) -0.007(2) 0.009(2)
C35 0.073(3) 0.099(3) 0.042(2) 0.001(2) 0.0097(19) 0.012(2)
C36 0.052(2) 0.087(3) 0.053(2) -0.0005(19) 0.0092(17) 0.000(2)
C37 0.151(5) 0.137(5) 0.051(3) -0.013(3) -0.020(3) -0.012(4)
C41 0.0420(17) 0.0356(17) 0.0460(17) 0.0010(13) 0.0071(14) 0.0060(14)
C42 0.0456(18) 0.0417(19) 0.063(2) -0.0045(15) 0.0113(16) 0.0045(15)
C43 0.068(2) 0.0386(18) 0.068(2) -0.0033(16) 0.0158(19) 0.0042(17)
C44 0.063(2) 0.053(2) 0.064(2) 0.0002(18) 0.0176(18) 0.0235(19)
C45 0.047(2) 0.066(2) 0.066(2) 0.0055(19) 0.0140(17) 0.0202(18)
C46 0.0436(18) 0.047(2) 0.057(2) -0.0012(15) 0.0066(15) 0.0016(15)
C47 0.102(4) 0.081(3) 0.100(3) -0.012(3) 0.022(3) 0.045(3)
C51 0.0427(17) 0.0366(16) 0.0414(17) 0.0006(13) 0.0028(13) 0.0041(14)
C52 0.0414(18) 0.056(2) 0.055(2) -0.0011(16) 0.0065(15) 0.0065(16)
C53 0.0384(18) 0.057(2) 0.078(3) 0.0020(18) -0.0052(17) 0.0008(16)
C54 0.062(2) 0.062(2) 0.056(2) 0.0043(18) -0.0112(18) -0.0143(19)
C55 0.078(3) 0.088(3) 0.040(2) -0.0028(18) 0.0086(18) -0.016(2)
C56 0.0450(19) 0.073(3) 0.049(2) -0.0044(17) 0.0048(15) -0.0081(18)
C57 0.101(4) 0.132(5) 0.074(3) 0.007(3) -0.033(3) -0.045(3)
C61 0.0429(18) 0.0482(19) 0.0430(17) -0.0007(14) 0.0074(14) 0.0021(15)
C62 0.053(2) 0.052(2) 0.071(2) 0.0064(17) 0.0177(18) -0.0036(17)
C63 0.163(6) 0.094(4) 0.094(4) 0.035(3) 0.013(4) 0.004(4)
C64 0.113(4) 0.082(3) 0.110(4) -0.022(3) 0.015(3) -0.036(3)

loop_
_atom_type_symbol
_atom_type_description
_atom_type_scat_dispersion_real
_atom_type_scat_dispersion_imag
_atom_type_scat_source
C C 0.0033 0.0016 'International Tables Vol C Tables 4.2.6.8 and 6.1.1.4'
H H 0.0000 0.0000 'International Tables Vol C Tables 4.2.6.8 and 6.1.1.4'
N N 0.0061 0.0033 'International Tables Vol C Tables 4.2.6.8 and 6.1.1.4'
O O 0.0106 0.0060 'International Tables Vol C Tables 4.2.6.8 and 6.1.1.4'
Rh Rh -1.1178 0.9187 'International Tables Vol C Tables 4.2.6.8 and 6.1.1.4'

loop_
_geom_angle_atom_site_label_1
_geom_angle_atom_site_label_2
_geom_angle_atom_site_label_3
_geom_angle
C61 Rh1 N3 89.40(11)
C61 Rh1 N4 91.57(11)
N3 Rh1 N4 90.28(9)
C61 Rh1 N1 93.39(11)
N3 Rh1 N1 177.21(9)
N4 Rh1 N1 89.56(9)
C61 Rh1 N2 95.84(11)
N3 Rh1 N2 89.60(9)
N4 Rh1 N2 172.59(9)
N1 Rh1 N2 90.19(9)
C4 N1 C1 106.3(2)
C4 N1 Rh1 126.54(19)
C1 N1 Rh1 126.36(18)
C9 N2 C6 107.1(2)
C9 N2 Rh1 126.90(19)
C6 N2 Rh1 125.95(18)
C14 N3 C11 106.6(2)
C14 N3 Rh1 126.13(18)
C11 N3 Rh1 126.54(18)
C19 N4 C16 107.0(2)
C19 N4 Rh1 126.53(19)
C16 N4 Rh1 126.43(18)
N1 C1 C20 125.1(3)
N1 C1 C2 109.1(2)
C20 C1 C2 125.7(3)
C3 C2 C1 107.6(3)
C2 C3 C4 107.1(3)
N1 C4 C5 125.9(3)
N1 C4 C3 109.8(3)
C5 C4 C3 124.3(3)
C6 C5 C4 124.6(3)
C6 C5 C21 117.7(3)
C4 C5 C21 117.7(3)
N2 C6 C5 126.1(3)
N2 C6 C7 108.0(2)
C5 C6 C7 125.9(3)
C8 C7 C6 107.7(3)
C7 C8 C9 108.3(3)
N2 C9 C10 125.6(3)
N2 C9 C8 108.9(3)
C10 C9 C8 125.5(3)
C9 C10 C11 124.9(3)
C9 C10 C31 118.3(3)
C11 C10 C31 116.8(3)
N3 C11 C10 125.3(3)
N3 C11 C12 109.0(3)
C10 C11 C12 125.6(3)
C13 C12 C11 107.7(3)
C12 C13 C14 107.6(3)
N3 C14 C15 125.7(3)
N3 C14 C13 109.1(3)
C15 C14 C13 125.2(3)
C16 C15 C14 124.4(3)
C16 C15 C41 118.8(3)
C14 C15 C41 116.8(3)
N4 C16 C15 125.7(3)
N4 C16 C17 108.9(3)
C15 C16 C17 125.4(3)
C18 C17 C16 107.3(3)
C17 C18 C19 107.8(3)
N4 C19 C20 126.2(3)
N4 C19 C18 108.9(3)
C20 C19 C18 124.9(3)
C19 C20 C1 124.0(3)
C19 C20 C51 117.7(3)
C1 C20 C51 118.3(3)
C22 C21 C26 117.7(3)
C22 C21 C5 120.4(3)
C26 C21 C5 121.8(3)
C21 C22 C23 120.6(3)
C24 C23 C22 121.6(3)
C23 C24 C25 117.9(3)
C23 C24 C27 120.6(3)
C25 C24 C27 121.5(3)
C26 C25 C24 121.1(3)
C25 C26 C21 121.1(3)
C36 C31 C32 118.2(3)
C36 C31 C10 121.2(3)
C32 C31 C10 120.5(3)
C31 C32 C33 119.8(4)
C34 C33 C32 121.3(4)
C35 C34 C33 118.4(3)
C35 C34 C37 121.1(4)
C33 C34 C37 120.5(4)
C34 C35 C36 121.0(4)
C31 C36 C35 121.3(4)
C46 C41 C42 117.0(3)
C46 C41 C15 122.2(3)
C42 C41 C15 120.8(3)
C43 C42 C41 121.0(3)
C44 C43 C42 121.2(3)
C43 C44 C45 117.7(3)
C43 C44 C47 120.8(4)
C45 C44 C47 121.4(4)
C44 C45 C46 121.5(3)
C45 C46 C41 121.5(3)
C56 C51 C52 117.4(3)
C56 C51 C20 122.6(3)
C52 C51 C20 120.0(3)
C53 C52 C51 121.7(3)
C54 C53 C52 120.8(3)
C55 C54 C53 117.7(3)
C55 C54 C57 121.1(4)
C53 C54 C57 121.2(4)
C54 C55 C56 121.9(4)
C51 C56 C55 120.5(3)
O1 C61 C62 121.3(3)
O1 C61 Rh1 120.6(3)
C62 C61 Rh1 118.1(2)
C63 C62 C61 108.7(3)
C63 C62 C64 111.6(4)
C61 C62 C64 109.3(3)

loop_
_geom_bond_atom_site_label_1
_geom_bond_atom_site_label_2
_geom_bond_distance
Rh1 C61 1.976(3)
Rh1 N3 2.027(2)
Rh1 N4 2.028(2)
Rh1 N1 2.030(2)
Rh1 N2 2.037(2)
O1 C61 1.196(4)
N1 C4 1.361(4)
N1 C1 1.380(3)
N2 C9 1.377(3)
N2 C6 1.385(4)
N3 C14 1.376(4)
N3 C11 1.382(4)
N4 C19 1.368(3)
N4 C16 1.382(4)
C1 C20 1.400(4)
C1 C2 1.436(4)
C2 C3 1.336(4)
C3 C4 1.440(4)
C4 C5 1.410(4)
C5 C6 1.388(4)
C5 C21 1.497(4)
C6 C7 1.448(4)
C7 C8 1.334(4)
C8 C9 1.428(4)
C9 C10 1.391(4)
C10 C11 1.401(4)
C10 C31 1.501(4)
C11 C12 1.433(4)
C12 C13 1.342(4)
C13 C14 1.435(4)
C14 C15 1.407(4)
C15 C16 1.397(4)
C15 C41 1.493(4)
C16 C17 1.432(4)
C17 C18 1.348(4)
C18 C19 1.434(4)
C19 C20 1.398(4)
C20 C51 1.500(4)
C21 C22 1.387(4)
C21 C26 1.390(4)
C22 C23 1.389(4)
C23 C24 1.372(4)
C24 C25 1.386(4)
C24 C27 1.505(4)
C25 C26 1.380(4)
C31 C36 1.371(5)
C31 C32 1.374(5)
C32 C33 1.402(5)
C33 C34 1.378(6)
C34 C35 1.346(6)
C34 C37 1.518(5)
C35 C36 1.396(5)
C41 C46 1.380(4)
C41 C42 1.396(4)
C42 C43 1.388(4)
C43 C44 1.373(5)
C44 C45 1.376(5)
C44 C47 1.515(5)
C45 C46 1.379(5)
C51 C56 1.380(4)
C51 C52 1.383(4)
C52 C53 1.378(5)
C53 C54 1.373(5)
C54 C55 1.371(5)
C54 C57 1.528(5)
C55 C56 1.383(5)
C61 C62 1.522(5)
C62 C63 1.515(6)
C62 C64 1.523(6)

loop_
_platon_squeeze_void_nr
_platon_squeeze_void_average_x
_platon_squeeze_void_average_y
_platon_squeeze_void_average_z
_platon_squeeze_void_volume
_platon_squeeze_void_count_electrons
1 0.500 0.077 0.250 520.7 55.1
2 0.500 -0.077 0.750 520.6 55.6
3 1.000 0.423 0.750 520.6 55.6
4 1.000 0.577 0.250 520.7 55.1
